data_7237039
loop_
_publ_author_name
'Liang, Xianfeng'
'Sun, Wandong'
'Chen, Yanlin'
'Tan, Luxi'
'Cai, Zhengxu'
'Liu, Zitong'
'Wang, Lin'
'Li, Jing'
'Chen, Wei'
'Dong, Lichun'

_publ_section_title
;
 A vinyl flanked difluorobenzothiadiazole--dithiophene conjugated polymer
 for high performance organic field-effect transistors
;
_journal_issue 7
_journal_name_full 'Journal of Materials Chemistry C'
_journal_page_first 1774
_journal_paper_doi 10.1039/C7TC05360F
_journal_volume 6
_journal_year 2018
_chemical_formula_moiety 'C26 H26 F2 N2 S3'
_chemical_formula_sum 'C26 H26 F2 N2 S3'
_chemical_formula_weight 500.67
_chemical_name_systematic DVFBT
_space_group_crystal_system monoclinic
_space_group_IT_number 4
_space_group_name_Hall 'P 2yb'
_space_group_name_H-M_alt 'P 1 21 1'
_atom_sites_solution_hydrogens geom
_atom_sites_solution_primary direct
_audit_creation_date 2016-04-08
_audit_creation_method
;
Olex2 1.2
(compiled 2016.02.19 svn.r3266 for OlexSys, GUI svn.r5155)
;
_audit_update_record
;
2016-11-10 deposited with the CCDC.
2018-01-16 downloaded from the CCDC.
;
_cell_angle_alpha 90
_cell_angle_beta 97.379(4)
_cell_angle_gamma 90
_cell_formula_units_Z 2
_cell_length_a 13.5975(6)
_cell_length_b 6.7176(2)
_cell_length_c 13.7523(6)
_cell_measurement_reflns_used 5164
_cell_measurement_temperature 290.18(19)
_cell_measurement_theta_max 70.8610
_cell_measurement_theta_min 4.3100
_cell_volume 1245.77(9)
_computing_cell_refinement
;
CrysAlisPro, Agilent Technologies,
Version 1.171.37.35 (release 13-08-2014 CrysAlis171 .NET)
(compiled Aug 13 2014,18:06:01)
;
_computing_data_collection
;
CrysAlisPro, Agilent Technologies,
Version 1.171.37.35 (release 13-08-2014 CrysAlis171 .NET)
(compiled Aug 13 2014,18:06:01)
;
_computing_data_reduction
;
CrysAlisPro, Agilent Technologies,
Version 1.171.37.35 (release 13-08-2014 CrysAlis171 .NET)
(compiled Aug 13 2014,18:06:01)
;
_computing_molecular_graphics 'Olex2 (Dolomanov et al., 2009)'
_computing_publication_material 'Olex2 (Dolomanov et al., 2009)'
_computing_structure_refinement 'ShelXL (Sheldrick, 2015)'
_computing_structure_solution 'ShelXS (Sheldrick, 2008)'
_diffrn_ambient_environment air
_diffrn_ambient_temperature 290.18(19)
_diffrn_detector 'CCD plate'
_diffrn_detector_area_resol_mean 8.0243
_diffrn_detector_type EosS2
_diffrn_measured_fraction_theta_full 0.978
_diffrn_measured_fraction_theta_max 0.993
_diffrn_measurement_details
;
#__ type_ start__ end____ width___ exp.time_
  1 omega   10.00  104.00   1.0000    1.0000
omega____ theta____ kappa____ phi______ frames
    -       36.7203   77.0000 -150.0000 94

#__ type_ start__ end____ width___ exp.time_
  2 omega    1.00   76.00   1.0000    1.0000
omega____ theta____ kappa____ phi______ frames
    -       36.7203  -99.0000 -180.0000 75

#__ type_ start__ end____ width___ exp.time_
  3 omega    1.00   76.00   1.0000    1.0000
omega____ theta____ kappa____ phi______ frames
    -       36.7203  -99.0000  -60.0000 75

#__ type_ start__ end____ width___ exp.time_
  4 omega  -31.00   53.00   1.0000    1.0000
omega____ theta____ kappa____ phi______ frames
    -       36.7203  -57.0000    0.0000 84

#__ type_ start__ end____ width___ exp.time_
  5 omega   55.00  109.00   1.0000    1.0000
omega____ theta____ kappa____ phi______ frames
    -       36.7203 -178.0000   60.0000 54

#__ type_ start__ end____ width___ exp.time_
  6 omega    7.00  108.00   1.0000    1.0000
omega____ theta____ kappa____ phi______ frames
    -       36.7203   19.0000 -180.0000 101

#__ type_ start__ end____ width___ exp.time_
  7 omega   38.00   91.00   1.0000    8.8200
omega____ theta____ kappa____ phi______ frames
    -      108.0000  -30.0000   90.0000 53

#__ type_ start__ end____ width___ exp.time_
  8 omega   39.00  110.00   1.0000    8.8200
omega____ theta____ kappa____ phi______ frames
    -      108.0000  -95.0000   30.0000 71

#__ type_ start__ end____ width___ exp.time_
  9 omega   40.00   98.00   1.0000    8.8200
omega____ theta____ kappa____ phi______ frames
    -      108.0000  -45.0000   60.0000 58

#__ type_ start__ end____ width___ exp.time_
 10 omega   38.00  116.00   1.0000    8.8200
omega____ theta____ kappa____ phi______ frames
    -      108.0000 -112.0000  120.0000 78

#__ type_ start__ end____ width___ exp.time_
 11 omega   91.00  176.00   1.0000    8.8200
omega____ theta____ kappa____ phi______ frames
    -      108.0000   45.0000   30.0000 85

#__ type_ start__ end____ width___ exp.time_
 12 omega   40.00   98.00   1.0000    8.8200
omega____ theta____ kappa____ phi______ frames
    -      108.0000  -45.0000 -120.0000 58

#__ type_ start__ end____ width___ exp.time_
 13 omega   38.00   91.00   1.0000    8.8200
omega____ theta____ kappa____ phi______ frames
    -      108.0000  -30.0000 -180.0000 53

#__ type_ start__ end____ width___ exp.time_
 14 omega   40.00   98.00   1.0000    8.8200
omega____ theta____ kappa____ phi______ frames
    -      108.0000  -45.0000    0.0000 58

#__ type_ start__ end____ width___ exp.time_
 15 omega   87.00  178.00   1.0000    8.8200
omega____ theta____ kappa____ phi______ frames
    -      108.0000   30.0000  -30.0000 91

#__ type_ start__ end____ width___ exp.time_
 16 omega   20.00  104.00   1.0000    1.0000
omega____ theta____ kappa____ phi______ frames
    -       36.7203   57.0000   60.0000 84

#__ type_ start__ end____ width___ exp.time_
 17 omega  -32.00   56.00   1.0000    1.0000
omega____ theta____ kappa____ phi______ frames
    -       36.7203  -38.0000 -180.0000 88

#__ type_ start__ end____ width___ exp.time_
 18 omega   10.00  104.00   1.0000    1.0000
omega____ theta____ kappa____ phi______ frames
    -       36.7203   77.0000  -30.0000 94

#__ type_ start__ end____ width___ exp.time_
 19 omega   20.00  104.00   1.0000    1.0000
omega____ theta____ kappa____ phi______ frames
    -       36.7203   57.0000  -60.0000 84

#__ type_ start__ end____ width___ exp.time_
 20 omega   10.00  104.00   1.0000    1.0000
omega____ theta____ kappa____ phi______ frames
    -       36.7203   77.0000  120.0000 94

#__ type_ start__ end____ width___ exp.time_
 21 omega  -32.00   56.00   1.0000    1.0000
omega____ theta____ kappa____ phi______ frames
    -       36.7203  -38.0000   60.0000 88

#__ type_ start__ end____ width___ exp.time_
 22 omega   70.00  178.00   1.0000    8.8200
omega____ theta____ kappa____ phi______ frames
    -      108.0000   15.0000 -180.0000 108

#__ type_ start__ end____ width___ exp.time_
 23 omega   39.00   83.00   1.0000    8.8200
omega____ theta____ kappa____ phi______ frames
    -      108.0000  -95.0000 -150.0000 44

#__ type_ start__ end____ width___ exp.time_
 24 omega   87.00  178.00   1.0000    8.8200
omega____ theta____ kappa____ phi______ frames
    -      108.0000   30.0000 -120.0000 91
;
_diffrn_measurement_device 'four-circle diffractometer'
_diffrn_measurement_device_type 'SuperNova, Dual, Cu at zero, EosS2'
_diffrn_measurement_method '\w scans'
_diffrn_orient_matrix_UB_11 0.1102252000
_diffrn_orient_matrix_UB_12 -0.0443338000
_diffrn_orient_matrix_UB_13 0.0344324000
_diffrn_orient_matrix_UB_21 0.0254261000
_diffrn_orient_matrix_UB_22 0.0494199000
_diffrn_orient_matrix_UB_23 -0.1031886000
_diffrn_orient_matrix_UB_31 0.0164107000
_diffrn_orient_matrix_UB_32 0.2195830000
_diffrn_orient_matrix_UB_33 0.0301198000
_diffrn_radiation_monochromator mirror
_diffrn_radiation_probe x-ray
_diffrn_radiation_type CuK\a
_diffrn_radiation_wavelength 1.54184
_diffrn_reflns_av_R_equivalents 0.0510
_diffrn_reflns_av_unetI/netI 0.0390
_diffrn_reflns_Laue_measured_fraction_full 0.978
_diffrn_reflns_Laue_measured_fraction_max 0.993
_diffrn_reflns_limit_h_max 16
_diffrn_reflns_limit_h_min -16
_diffrn_reflns_limit_k_max 8
_diffrn_reflns_limit_k_min -5
_diffrn_reflns_limit_l_max 16
_diffrn_reflns_limit_l_min -16
_diffrn_reflns_number 9429
_diffrn_reflns_point_group_measured_fraction_full 0.794
_diffrn_reflns_point_group_measured_fraction_max 0.807
_diffrn_reflns_theta_full 67.684
_diffrn_reflns_theta_max 67.073
_diffrn_reflns_theta_min 4.304
_diffrn_source 'sealed X-ray tube'
_diffrn_source_type 'SuperNova (Cu) X-ray Source'
_exptl_absorpt_coefficient_mu 2.987
_exptl_absorpt_correction_T_max 1.00000
_exptl_absorpt_correction_T_min 0.50419
_exptl_absorpt_correction_type multi-scan
_exptl_absorpt_process_details
;
CrysAlisPro, Agilent Technologies,
Version 1.171.37.35 (release 13-08-2014 CrysAlis171 .NET)
(compiled Aug 13 2014,18:06:01)
Empirical absorption correction using spherical harmonics,
 implemented in SCALE3 ABSPACK scaling algorithm.
;
_exptl_crystal_colour red
_exptl_crystal_colour_primary red
_exptl_crystal_density_diffrn 1.335
_exptl_crystal_description needle
_exptl_crystal_F_000 524
_exptl_crystal_recrystallization_method 'Re-crystallisation from solvent: hexane/dichloromethane'
_exptl_crystal_size_max 0.49
_exptl_crystal_size_mid 0.2
_exptl_crystal_size_min 0.13
_refine_diff_density_max 1.030
_refine_diff_density_min -0.321
_refine_diff_density_rms 0.116
_refine_ls_abs_structure_details
;
 Flack x determined using 1002 quotients [(I+)-(I-)]/[(I+)+(I-)]
 (Parsons, Flack and Wagner, Acta Cryst. B69 (2013) 249-259).
;
_refine_ls_abs_structure_Flack 0.11(2)
_refine_ls_extinction_method none
_refine_ls_goodness_of_fit_ref 1.082
_refine_ls_hydrogen_treatment constr
_refine_ls_matrix_type full
_refine_ls_number_parameters 300
_refine_ls_number_reflns 3570
_refine_ls_number_restraints 7
_refine_ls_restrained_S_all 1.084
_refine_ls_R_factor_all 0.0879
_refine_ls_R_factor_gt 0.0853
_refine_ls_shift/su_max 0.000
_refine_ls_shift/su_mean 0.000
_refine_ls_structure_factor_coef Fsqd
_refine_ls_weighting_details 'w=1/[\s^2^(Fo^2^)+(0.1590P)^2^] where P=(Fo^2^+2Fc^2^)/3'
_refine_ls_weighting_scheme calc
_refine_ls_wR_factor_gt 0.1990
_refine_ls_wR_factor_ref 0.2061
_reflns_Friedel_coverage 0.485
_reflns_Friedel_fraction_full 0.572
_reflns_Friedel_fraction_max 0.582
_reflns_number_gt 3311
_reflns_number_total 3570
_reflns_threshold_expression 'I > 2\s(I)'
_cod_data_source_file c7tc05360f2.cif
_cod_data_source_block zln
_cod_original_cell_volume 1245.77(8)
_cod_database_code 7237039
_shelxl_version_number 2014-1
_chemical_oxdiff_formula 'C1 H1 S1 N1 F1 '
_shelx_space_group_comment
;
The symmetry employed for this shelxl refinement is uniquely defined
by the following loop, which should always be used as a source of
symmetry information in preference to the above space-group names.
They are only intended as comments.
;
_reflns_odcompleteness_completeness 99.92
_reflns_odcompleteness_iscentric 1
_reflns_odcompleteness_theta 66.97
_olex2_refinement_description
;
1. Fixed Uiso
 At 1.2 times of:
  All C(H) groups, All C(H,H) groups
 At 1.5 times of:
  All C(H,H,H) groups
2. Uiso/Uaniso restraints and constraints
Uanis(C26) \\sim Ueq: with sigma of 0.01 and sigma for terminal atoms of 0.02
3.a Secondary CH2 refined with riding coordinates:
 C2(H2A,H2B), C3(H3A,H3B), C4(H4A,H4B), C23(H23A,H23B), C24(H24A,H24B),
 C25(H25A,H25B)
3.b Aromatic/amide H refined with riding coordinates:
 C6(H6), C8(H8), C9(H9), C10(H10), C17(H17), C18(H18), C20(H20), C22(H22)
3.c Idealised Me refined as rotating group:
 C1(H1A,H1B,H1C), C26(H26A,H26B,H26C)
;
_olex2_submission_special_instructions 'No special instructions were received'

loop_
_space_group_symop_operation_xyz
'x, y, z'
'-x, y+1/2, -z'

loop_
_atom_site_label
_atom_site_type_symbol
_atom_site_fract_x
_atom_site_fract_y
_atom_site_fract_z
_atom_site_U_iso_or_equiv
_atom_site_adp_type
_atom_site_occupancy
_atom_site_site_symmetry_order
_atom_site_calc_flag
_atom_site_refinement_flags_posn
_atom_site_refinement_flags_adp
C1 C -0.9653(8) -0.9860(18) -0.1033(10) 0.144(5) Uani 1 1 d . .
H1A H -0.9541 -1.0373 -0.1660 0.217 Uiso 1 1 calc GR .
H1B H -1.0306 -0.9296 -0.1080 0.217 Uiso 1 1 calc GR .
H1C H -0.9595 -1.0919 -0.0560 0.217 Uiso 1 1 calc GR .
C2 C -0.8908(7) -0.8302(14) -0.0720(7) 0.097(2) Uani 1 1 d . .
H2A H -0.8265 -0.8927 -0.0558 0.117 Uiso 1 1 calc R .
H2B H -0.9080 -0.7668 -0.0131 0.117 Uiso 1 1 calc R .
C3 C -0.8832(5) -0.6683(13) -0.1513(5) 0.0783(17) Uani 1 1 d . .
H3A H -0.8665 -0.7312 -0.2105 0.094 Uiso 1 1 calc R .
H3B H -0.9472 -0.6041 -0.1670 0.094 Uiso 1 1 calc R .
C4 C -0.8080(6) -0.5169(13) -0.1187(5) 0.0833(18) Uani 1 1 d . .
H4A H -0.7456 -0.5845 -0.0988 0.100 Uiso 1 1 calc R .
H4B H -0.8271 -0.4520 -0.0610 0.100 Uiso 1 1 calc R .
C5 C -0.7901(4) -0.3566(10) -0.1925(5) 0.0655(13) Uani 1 1 d . .
C6 C -0.8311(4) -0.3476(11) -0.2865(5) 0.0735(16) Uani 1 1 d . .
H6 H -0.8766 -0.4401 -0.3155 0.088 Uiso 1 1 calc R .
C7 C -0.7157(4) -0.0678(9) -0.2425(4) 0.0583(12) Uani 1 1 d . .
C8 C -0.7246(4) -0.1961(9) -0.1685(4) 0.0652(14) Uani 1 1 d . .
H8 H -0.6901 -0.1798 -0.1062 0.078 Uiso 1 1 calc R .
C9 C -0.6564(4) 0.1079(9) -0.2371(4) 0.0619(13) Uani 1 1 d . .
H9 H -0.6181 0.1308 -0.1771 0.074 Uiso 1 1 calc R .
C10 C -0.6483(4) 0.2424(9) -0.3055(4) 0.0612(13) Uani 1 1 d . .
H10 H -0.6844 0.2191 -0.3666 0.073 Uiso 1 1 calc R .
C11 C -0.5891(3) 0.4229(8) -0.2959(4) 0.0541(11) Uani 1 1 d . .
C12 C -0.5818(4) 0.5408(10) -0.3746(3) 0.0571(12) Uani 1 1 d . .
C13 C -0.5266(4) 0.7217(10) -0.3722(4) 0.0608(13) Uani 1 1 d . .
C14 C -0.4734(3) 0.7966(9) -0.2887(4) 0.0579(12) Uani 1 1 d . .
C15 C -0.4801(4) 0.6821(8) -0.2033(4) 0.0549(11) Uani 1 1 d . .
C16 C -0.5347(4) 0.4967(8) -0.2061(4) 0.0545(11) Uani 1 1 d . .
C17 C -0.4186(4) 0.9829(9) -0.2948(4) 0.0624(13) Uani 1 1 d . .
H17 H -0.4253 1.0447 -0.3559 0.075 Uiso 1 1 calc R .
C18 C -0.3614(4) 1.0724(10) -0.2249(4) 0.0670(14) Uani 1 1 d . .
H18 H -0.3555 1.0158 -0.1627 0.080 Uiso 1 1 calc R .
C19 C -0.3064(4) 1.2539(10) -0.2370(4) 0.0645(13) Uani 1 1 d . .
C20 C -0.2983(4) 1.3664(11) -0.3172(4) 0.0638(13) Uani 1 1 d . .
H20 H -0.3319 1.3361 -0.3787 0.077 Uiso 1 1 calc R .
C21 C -0.2334(4) 1.5373(10) -0.3004(4) 0.0662(13) Uani 1 1 d . .
C22 C -0.1964(6) 1.5469(11) -0.2056(5) 0.0831(19) Uani 1 1 d . .
H22 H -0.1537 1.6471 -0.1797 0.100 Uiso 1 1 calc R .
C23 C -0.2148(5) 1.6803(12) -0.3801(5) 0.0766(16) Uani 1 1 d . .
H23A H -0.1923 1.6048 -0.4332 0.092 Uiso 1 1 calc R .
H23B H -0.2774 1.7420 -0.4055 0.092 Uiso 1 1 calc R .
C24 C -0.1407(5) 1.8421(12) -0.3509(5) 0.0773(17) Uani 1 1 d . .
H24A H -0.0775 1.7812 -0.3271 0.093 Uiso 1 1 calc R .
H24B H -0.1623 1.9167 -0.2970 0.093 Uiso 1 1 calc R .
C25 C -0.1256(6) 1.9863(17) -0.4329(7) 0.107(3) Uani 1 1 d . .
H25A H -0.1023 1.9120 -0.4860 0.128 Uiso 1 1 calc R .
H25B H -0.1893 2.0440 -0.4579 0.128 Uiso 1 1 calc R .
C26 C -0.0559(6) 2.1473(18) -0.4047(9) 0.121(4) Uani 1 1 d . U
H26A H -0.0593 2.2435 -0.4567 0.181 Uiso 1 1 calc GR .
H26B H 0.0102 2.0944 -0.3926 0.181 Uiso 1 1 calc GR .
H26C H -0.0725 2.2101 -0.3463 0.181 Uiso 1 1 calc GR .
F1 F -0.6319(3) 0.4962(7) -0.4628(2) 0.0777(11) Uani 1 1 d . .
F2 F -0.5308(3) 0.8172(8) -0.4578(2) 0.0868(12) Uani 1 1 d . .
N1 N -0.5342(4) 0.4129(7) -0.1189(4) 0.0655(11) Uani 1 1 d . .
N2 N -0.4393(4) 0.7309(9) -0.1131(4) 0.0713(13) Uani 1 1 d . .
S1 S -0.79001(10) -0.1454(3) -0.34785(11) 0.0693(4) Uani 1 1 d . .
S2 S -0.47149(15) 0.5596(3) -0.03994(11) 0.0815(5) Uani 1 1 d . .
S3 S -0.23502(16) 1.3575(3) -0.13649(13) 0.0898(6) Uani 1 1 d . .

loop_
_atom_site_aniso_label
_atom_site_aniso_U_11
_atom_site_aniso_U_22
_atom_site_aniso_U_33
_atom_site_aniso_U_23
_atom_site_aniso_U_13
_atom_site_aniso_U_12
C1 0.124(7) 0.088(7) 0.234(15) 0.048(9) 0.073(9) 0.000(6)
C2 0.110(5) 0.074(5) 0.117(6) 0.012(5) 0.048(5) 0.009(5)
C3 0.074(3) 0.069(4) 0.094(4) 0.004(4) 0.020(3) -0.002(3)
C4 0.100(4) 0.068(4) 0.085(4) -0.002(4) 0.020(3) -0.004(4)
C5 0.072(3) 0.052(3) 0.074(3) -0.005(3) 0.010(2) -0.001(3)
C6 0.067(3) 0.063(4) 0.088(4) -0.010(3) 0.004(3) -0.010(3)
C7 0.057(2) 0.046(3) 0.071(3) -0.011(2) 0.003(2) 0.002(2)
C8 0.073(3) 0.049(3) 0.073(3) -0.011(3) 0.007(2) -0.003(2)
C9 0.062(3) 0.047(3) 0.075(3) -0.011(3) 0.003(2) -0.001(2)
C10 0.062(2) 0.057(3) 0.063(3) -0.012(3) 0.001(2) -0.002(2)
C11 0.056(2) 0.046(3) 0.060(3) -0.007(2) 0.0026(18) 0.002(2)
C12 0.061(2) 0.063(3) 0.046(2) -0.005(2) -0.0003(17) 0.002(2)
C13 0.064(2) 0.065(4) 0.052(2) 0.003(2) 0.0019(19) 0.007(2)
C14 0.053(2) 0.054(3) 0.067(3) 0.002(2) 0.0074(19) 0.006(2)
C15 0.062(2) 0.040(3) 0.059(3) -0.001(2) -0.0038(19) 0.005(2)
C16 0.062(2) 0.043(3) 0.056(3) -0.004(2) 0.0001(19) 0.007(2)
C17 0.065(3) 0.047(3) 0.073(3) 0.000(2) 0.001(2) 0.005(2)
C18 0.073(3) 0.053(3) 0.074(3) 0.002(3) 0.005(2) 0.001(3)
C19 0.067(3) 0.052(3) 0.071(3) -0.004(3) -0.004(2) -0.001(3)
C20 0.063(2) 0.058(3) 0.067(3) -0.007(3) -0.004(2) 0.003(3)
C21 0.071(3) 0.050(3) 0.076(3) -0.002(3) 0.001(2) 0.000(3)
C22 0.101(4) 0.056(4) 0.085(4) 0.005(4) -0.015(3) -0.023(4)
C23 0.090(4) 0.065(4) 0.073(4) 0.006(3) 0.001(3) 0.004(3)
C24 0.075(3) 0.064(4) 0.092(4) 0.017(4) 0.008(3) -0.003(3)
C25 0.092(4) 0.108(8) 0.123(7) 0.049(6) 0.020(4) 0.005(5)
C26 0.085(4) 0.098(7) 0.177(9) 0.052(7) 0.012(5) -0.003(5)
F1 0.0830(19) 0.090(3) 0.0567(17) -0.0085(17) -0.0045(14) -0.0148(19)
F2 0.106(2) 0.092(3) 0.0599(18) 0.0163(19) -0.0016(16) -0.024(2)
N1 0.090(3) 0.039(2) 0.064(3) 0.000(2) -0.008(2) -0.004(2)
N2 0.092(3) 0.055(3) 0.061(2) 0.002(2) -0.014(2) -0.008(2)
S1 0.0742(7) 0.0602(9) 0.0699(8) -0.0046(7) -0.0045(6) -0.0102(7)
S2 0.1235(13) 0.0543(9) 0.0585(7) 0.0025(7) -0.0195(7) -0.0182(8)
S3 0.1233(13) 0.0682(11) 0.0702(9) 0.0059(8) -0.0171(8) -0.0294(11)

loop_
_atom_type_symbol
_atom_type_description
_atom_type_scat_dispersion_real
_atom_type_scat_dispersion_imag
_atom_type_scat_source
C C 0.0181 0.0091 'International Tables Vol C Tables 4.2.6.8 and 6.1.1.4'
H H 0.0000 0.0000 'International Tables Vol C Tables 4.2.6.8 and 6.1.1.4'
F F 0.0727 0.0534 'International Tables Vol C Tables 4.2.6.8 and 6.1.1.4'
N N 0.0311 0.0180 'International Tables Vol C Tables 4.2.6.8 and 6.1.1.4'
S S 0.3331 0.5567 'International Tables Vol C Tables 4.2.6.8 and 6.1.1.4'

loop_
_geom_angle_atom_site_label_1
_geom_angle_atom_site_label_2
_geom_angle_atom_site_label_3
_geom_angle
C1 C2 C3 113.3(9)
C4 C3 C2 112.1(7)
C3 C4 C5 116.7(6)
C6 C5 C4 126.4(6)
C6 C5 C8 111.3(6)
C8 C5 C4 122.4(6)
C5 C6 S1 112.7(5)
C8 C7 C9 126.4(5)
C8 C7 S1 109.8(4)
C9 C7 S1 123.8(5)
C7 C8 C5 115.3(6)
C10 C9 C7 128.9(5)
C9 C10 C11 127.1(5)
C12 C11 C10 120.8(5)
C12 C11 C16 113.6(5)
C16 C11 C10 125.6(5)
C11 C12 C13 124.9(5)
F1 C12 C11 120.6(5)
F1 C12 C13 114.5(5)
C14 C13 C12 123.4(5)
F2 C13 C12 115.2(5)
F2 C13 C14 121.3(6)
C13 C14 C15 114.4(5)
C13 C14 C17 118.9(5)
C15 C14 C17 126.7(5)
C14 C15 C16 122.1(5)
N2 C15 C14 125.1(5)
N2 C15 C16 112.8(5)
C11 C16 C15 121.6(5)
N1 C16 C11 124.8(5)
N1 C16 C15 113.5(5)
C18 C17 C14 127.7(6)
C17 C18 C19 124.8(6)
C18 C19 S3 119.4(5)
C20 C19 C18 131.3(5)
C20 C19 S3 109.3(5)
C19 C20 C21 115.1(5)
C20 C21 C23 123.1(5)
C22 C21 C20 109.8(6)
C22 C21 C23 127.1(6)
C21 C22 S3 113.7(5)
C24 C23 C21 115.9(5)
C23 C24 C25 114.3(7)
C26 C25 C24 114.8(8)
C16 N1 S2 106.8(4)
C15 N2 S2 106.8(4)
C6 S1 C7 91.0(3)
N1 S2 N2 100.1(2)
C22 S3 C19 92.1(3)

loop_
_geom_bond_atom_site_label_1
_geom_bond_atom_site_label_2
_geom_bond_distance
C1 C2 1.481(15)
C2 C3 1.554(11)
C3 C4 1.472(11)
C4 C5 1.521(10)
C5 C6 1.341(9)
C5 C8 1.410(9)
C6 S1 1.730(7)
C7 C8 1.350(9)
C7 C9 1.427(8)
C7 S1 1.737(5)
C9 C10 1.319(9)
C10 C11 1.452(8)
C11 C12 1.356(8)
C11 C16 1.443(7)
C12 C13 1.427(9)
C12 F1 1.346(6)
C13 C14 1.371(8)
C13 F2 1.335(7)
C14 C15 1.417(8)
C14 C17 1.465(8)
C15 C16 1.448(8)
C15 N2 1.332(7)
C16 N1 1.323(7)
C17 C18 1.303(9)
C18 C19 1.451(9)
C19 C20 1.353(9)
C19 S3 1.730(6)
C20 C21 1.449(9)
C21 C22 1.337(9)
C21 C23 1.503(9)
C22 S3 1.711(7)
C23 C24 1.502(10)
C24 C25 1.521(10)
C25 C26 1.458(15)
N1 S2 1.625(5)
N2 S2 1.626(6)
